data_1008057
loop_
_publ_author_name
'Herrmann, D'
'Bacmann, M'

_publ_section_title 'Structure nucleaire de Ba Ca Fe~4~ O~8~'
_journal_coden_ASTM MRBUAC
_journal_name_full 'Materials Research Bulletin'
_journal_page_first 725
_journal_page_last 736
_journal_paper_doi 10.1016/0025-5408(71)90106-1
_journal_volume 6
_journal_year 1971
_chemical_formula_structural 'Ba Ca Fe4 O8'
_chemical_formula_sum 'Ba Ca Fe4 O8'
_chemical_name_systematic 'Barium calcium tetrairon(III) oxide'
_space_group_IT_number 162
_symmetry_cell_setting trigonal
_symmetry_Int_Tables_number 162
_symmetry_space_group_name_Hall '-P 3 2'
_symmetry_space_group_name_H-M 'P -3 1 m'
_cell_angle_alpha 90
_cell_angle_beta 90
_cell_angle_gamma 120
_cell_formula_units_Z 1
_cell_length_a 5.407(1)
_cell_length_b 5.407(1)
_cell_length_c 7.703(3)
_cell_volume 195.0
_refine_ls_R_factor_all 0.033
_cod_database_code 1008057

loop_
_symmetry_equiv_pos_as_xyz
x,y,z
-y,x-y,z
y-x,-x,z
y,x,z
-x,y-x,z
x-y,-y,z
-x,-y,-z
y,y-x,-z
x-y,x,-z
-y,-x,-z
x,x-y,-z
y-x,y,-z

loop_
_atom_site_label
_atom_site_type_symbol
_atom_site_symmetry_multiplicity
_atom_site_Wyckoff_symbol
_atom_site_fract_x
_atom_site_fract_y
_atom_site_fract_z
_atom_site_occupancy
_atom_site_attached_hydrogens
_atom_site_calc_flag
Ba1 Ba2+ 1 a 0. 0. 0. 1. 0 d
Ca1 Ca2+ 1 b 0. 0. 0.5 1. 0 d
Fe1 Fe3+ 4 h 0.3333 0.6667 0.2364(4) 1. 0 d
O1 O2- 2 c 0.3333 0.6667 0. 1. 0 d
O2 O2- 6 k 0.3297(15) 0. 0.3092(5) 1. 0 d

loop_
_atom_type_symbol
_atom_type_oxidation_number
Ba2+ 2.000
Ca2+ 2.000
Fe3+ 3.000
O2- -2.000
